data_7238158
loop_
_publ_author_name
'Ji, Chang-Chun'
'Li, Jing'
'Li, Yi-Zhi'
'Guo, Zi-Jian'
'Zheng, He-Gen'

_publ_section_title
;
 Eight new complexes based on flexible multicarboxylate ligands:
 synthesis, structures and properties
;
_journal_issue 10
_journal_name_full CrystEngComm
_journal_page_first 3183
_journal_paper_doi 10.1039/b926324a
_journal_volume 12
_journal_year 2010
_chemical_formula_moiety 'C14 H12 N O9 Sm'
_chemical_formula_sum 'C14 H12 N O9 Sm'
_chemical_formula_weight 488.60
_space_group_IT_number 14
_space_group_name_Hall '-P 2ybc'
_space_group_name_H-M_alt 'P 1 21/c 1'
_symmetry_cell_setting monoclinic
_symmetry_space_group_name_Hall '-P 2ybc'
_symmetry_space_group_name_H-M 'P 1 21/c 1'
_atom_sites_solution_hydrogens geom
_atom_sites_solution_primary direct
_atom_sites_solution_secondary difmap
_audit_creation_method SHELXL-97
_cell_angle_alpha 90.00
_cell_angle_beta 92.456(2)
_cell_angle_gamma 90.00
_cell_formula_units_Z 4
_cell_length_a 14.6870(16)
_cell_length_b 7.6577(8)
_cell_length_c 12.9674(14)
_cell_measurement_reflns_used 3734
_cell_measurement_temperature 293(2)
_cell_measurement_theta_max 28.128
_cell_measurement_theta_min 2.776
_cell_volume 1457.1(3)
_computing_cell_refinement SMART
_computing_data_collection 'SMART (Bruker, 2000)'
_computing_data_reduction 'SAINT (Bruker, 2000)'
_computing_molecular_graphics SHELXTL
_computing_publication_material SHELXTL
_computing_structure_refinement SHELXTL
_computing_structure_solution 'SHELXTL (Bruker, 2000)'
_diffrn_ambient_temperature 293(2)
_diffrn_measured_fraction_theta_full 0.994
_diffrn_measured_fraction_theta_max 0.994
_diffrn_measurement_device_type 'Bruker Smart Apex CCD'
_diffrn_measurement_method 'phi and omega scans'
_diffrn_radiation_monochromator graphite
_diffrn_radiation_source 'fine-focus sealed tube'
_diffrn_radiation_type MoK\a
_diffrn_radiation_wavelength 0.71073
_diffrn_reflns_av_R_equivalents 0.0642
_diffrn_reflns_av_sigmaI/netI 0.0569
_diffrn_reflns_limit_h_max 13
_diffrn_reflns_limit_h_min -18
_diffrn_reflns_limit_k_max 9
_diffrn_reflns_limit_k_min -8
_diffrn_reflns_limit_l_max 15
_diffrn_reflns_limit_l_min -15
_diffrn_reflns_number 7529
_diffrn_reflns_theta_full 26.00
_diffrn_reflns_theta_max 26.00
_diffrn_reflns_theta_min 2.78
_exptl_absorpt_coefficient_mu 4.085
_exptl_absorpt_correction_T_max 0.520
_exptl_absorpt_correction_T_min 0.446
_exptl_absorpt_correction_type multi-scan
_exptl_absorpt_process_details 'SADABS; Bruker, 2000'
_exptl_crystal_colour grey
_exptl_crystal_density_diffrn 2.227
_exptl_crystal_density_method 'not measured'
_exptl_crystal_description flake-like
_exptl_crystal_F_000 948
_exptl_crystal_size_max 0.20
_exptl_crystal_size_mid 0.18
_exptl_crystal_size_min 0.16
_refine_diff_density_max 2.446
_refine_diff_density_min -0.960
_refine_diff_density_rms 0.185
_refine_ls_extinction_method none
_refine_ls_goodness_of_fit_ref 0.999
_refine_ls_hydrogen_treatment constr
_refine_ls_matrix_type full
_refine_ls_number_parameters 226
_refine_ls_number_reflns 2851
_refine_ls_number_restraints 2
_refine_ls_restrained_S_all 1.001
_refine_ls_R_factor_all 0.0456
_refine_ls_R_factor_gt 0.0385
_refine_ls_shift/su_max 0.001
_refine_ls_shift/su_mean 0.000
_refine_ls_structure_factor_coef Fsqd
_refine_ls_weighting_details 'calc w=1/[\s^2^(Fo^2^)+(0.0582P)^2^+0.0000P] where P=(Fo^2^+2Fc^2^)/3'
_refine_ls_weighting_scheme calc
_refine_ls_wR_factor_gt 0.0931
_refine_ls_wR_factor_ref 0.0973
_reflns_number_gt 2498
_reflns_number_total 2851
_reflns_threshold_expression >2sigma(I)
_cod_data_source_file b926324a.txt
_cod_data_source_block 5
_cod_depositor_comments
;
The following automatic conversions were performed:

data item '_symmetry_cell_setting' value 'Monoclinic' was changed to
'monoclinic' in accordance with the
/home/saulius/struct/COD-crude-data/automatic-downloads/DataCite-retrospective/RSC/depositions/lib/dictionaries/cif_core.dic
dictionary named 'cif_core.dic' version 2.4.2 last updated on
2011-04-26.

Automatic conversion script
Id: cif_fix_values 6909 2019-04-08 15:41:33Z antanas 
;
_cod_original_sg_symbol_H-M P2(1)/c
_cod_database_code 7238158

loop_
_symmetry_equiv_pos_as_xyz
'x, y, z'
'-x, y+1/2, -z+1/2'
'-x, -y, -z'
'x, -y-1/2, z-1/2'

loop_
_atom_site_label
_atom_site_type_symbol
_atom_site_fract_x
_atom_site_fract_y
_atom_site_fract_z
_atom_site_U_iso_or_equiv
_atom_site_adp_type
_atom_site_occupancy
_atom_site_symmetry_multiplicity
_atom_site_calc_flag
_atom_site_refinement_flags
C1 C 0.1660(4) 0.0754(7) 0.3337(4) 0.0213(12) Uani 1 1 d .
C2 C 0.2644(4) 0.0382(7) 0.3594(5) 0.0236(13) Uani 1 1 d .
H2A H 0.3016 0.0896 0.3073 0.028 Uiso 1 1 calc R
H2B H 0.2820 0.0904 0.4254 0.028 Uiso 1 1 calc R
C3 C 0.3678(4) -0.2038(8) 0.3695(5) 0.0258(14) Uani 1 1 d .
C4 C 0.3770(5) -0.3856(8) 0.3742(5) 0.0323(15) Uani 1 1 d .
H4 H 0.3254 -0.4562 0.3745 0.039 Uiso 1 1 calc R
C5 C 0.4613(4) -0.4586(8) 0.3784(5) 0.0304(15) Uani 1 1 d .
H5 H 0.4665 -0.5796 0.3804 0.037 Uiso 1 1 calc R
C6 C 0.5414(4) -0.3563(8) 0.3797(5) 0.0250(13) Uani 1 1 d .
C7 C 0.5312(4) -0.1717(8) 0.3752(5) 0.0236(13) Uani 1 1 d .
C8 C 0.4429(4) -0.0995(7) 0.3710(5) 0.0283(14) Uani 1 1 d .
H8 H 0.4358 0.0211 0.3691 0.034 Uiso 1 1 calc R
C9 C 0.6104(4) -0.0681(7) 0.3742(5) 0.0269(14) Uani 1 1 d .
H9 H 0.6049 0.0528 0.3713 0.032 Uiso 1 1 calc R
C10 C 0.6945(4) -0.1411(8) 0.3774(5) 0.0244(13) Uani 1 1 d .
C11 C 0.7050(4) -0.3242(8) 0.3870(5) 0.0291(14) Uani 1 1 d .
H11 H 0.7629 -0.3735 0.3935 0.035 Uiso 1 1 calc R
C12 C 0.6300(4) -0.4264(8) 0.3865(5) 0.0319(15) Uani 1 1 d .
H12 H 0.6372 -0.5469 0.3907 0.038 Uiso 1 1 calc R
C13 C 0.7687(4) 0.1308(8) 0.3705(5) 0.0268(14) Uani 1 1 d .
H13A H 0.7438 0.1740 0.4337 0.032 Uiso 1 1 calc R
H13B H 0.7276 0.1646 0.3134 0.032 Uiso 1 1 calc R
C14 C 0.8610(4) 0.2115(7) 0.3568(4) 0.0169(11) Uani 1 1 d .
N1 N 1.0420(4) 0.2322(7) 0.5617(4) 0.0386(14) Uani 1 1 d U
O1 O 0.1497(3) 0.2357(5) 0.3268(3) 0.0300(10) Uani 1 1 d .
O2 O 0.1089(3) -0.0443(5) 0.3211(3) 0.0263(9) Uani 1 1 d .
O3 O 0.2797(3) -0.1450(5) 0.3638(4) 0.0327(11) Uani 1 1 d .
O4 O 0.7748(3) -0.0521(5) 0.3748(4) 0.0324(11) Uani 1 1 d .
O5 O 0.8688(3) 0.3649(5) 0.3858(3) 0.0234(9) Uani 1 1 d .
O6 O 0.9236(3) 0.1304(5) 0.3155(3) 0.0197(8) Uani 1 1 d .
O7 O 1.1425(3) 0.5889(5) 0.3932(3) 0.0239(9) Uani 1 1 d .
H7C H 1.1409 0.5465 0.4537 0.029 Uiso 1 1 d R
H7A H 1.1317 0.6953 0.4067 0.029 Uiso 1 1 d R
O8 O 1.0391(3) 0.3328(6) 0.4882(3) 0.0337(11) Uani 1 1 d U
O9 O 1.0364(3) 0.2810(5) 0.6559(3) 0.0209(9) Uani 1 1 d U
Sm1 Sm 1.020498(18) 0.41595(3) 0.30807(2) 0.01522(13) Uani 1 1 d .

loop_
_atom_site_aniso_label
_atom_site_aniso_U_11
_atom_site_aniso_U_22
_atom_site_aniso_U_33
_atom_site_aniso_U_23
_atom_site_aniso_U_13
_atom_site_aniso_U_12
C1 0.023(3) 0.020(3) 0.020(3) -0.005(2) 0.000(2) 0.002(2)
C2 0.021(3) 0.017(3) 0.033(3) 0.001(3) 0.003(3) 0.002(2)
C3 0.019(3) 0.026(3) 0.033(3) 0.006(3) -0.001(3) 0.001(2)
C4 0.027(3) 0.023(3) 0.047(4) 0.003(3) -0.001(3) -0.004(3)
C5 0.032(4) 0.018(3) 0.042(4) 0.007(3) 0.001(3) 0.001(3)
C6 0.025(3) 0.016(3) 0.034(3) 0.001(3) 0.002(3) -0.001(2)
C7 0.023(3) 0.022(3) 0.027(3) 0.002(2) 0.001(3) -0.002(2)
C8 0.024(3) 0.019(3) 0.042(4) 0.002(3) -0.001(3) -0.001(2)
C9 0.025(3) 0.015(3) 0.041(4) 0.002(3) 0.003(3) 0.000(2)
C10 0.020(3) 0.022(3) 0.031(3) -0.001(3) 0.001(3) -0.002(2)
C11 0.020(3) 0.024(3) 0.043(4) 0.005(3) 0.003(3) 0.004(3)
C12 0.030(4) 0.023(3) 0.043(4) 0.004(3) -0.002(3) 0.004(3)
C13 0.025(3) 0.017(3) 0.039(4) -0.003(3) 0.003(3) -0.001(2)
C14 0.020(3) 0.020(3) 0.011(2) 0.003(2) 0.000(2) 0.001(2)
N1 0.048(4) 0.038(3) 0.030(2) 0.009(2) 0.000(3) -0.001(3)
O1 0.030(2) 0.017(2) 0.043(2) -0.004(2) -0.009(2) 0.0050(18)
O2 0.027(2) 0.022(2) 0.030(2) -0.0007(18) -0.0026(19) -0.0025(18)
O3 0.020(2) 0.017(2) 0.061(3) 0.003(2) -0.001(2) 0.0010(18)
O4 0.022(2) 0.018(2) 0.058(3) 0.000(2) 0.006(2) -0.0009(17)
O5 0.027(2) 0.015(2) 0.028(2) -0.0039(17) 0.0038(18) -0.0016(17)
O6 0.022(2) 0.0161(19) 0.021(2) -0.0001(16) 0.0026(17) 0.0016(16)
O7 0.030(2) 0.020(2) 0.022(2) -0.0007(16) 0.0006(18) -0.0004(17)
O8 0.040(3) 0.042(3) 0.019(2) 0.0048(17) -0.001(2) -0.005(2)
O9 0.030(2) 0.015(2) 0.0173(18) 0.0012(16) -0.0021(17) -0.0020(17)
Sm1 0.01888(18) 0.01089(18) 0.01589(18) 0.00037(10) 0.00048(12) -0.00037(10)

loop_
_atom_type_symbol
_atom_type_description
_atom_type_scat_dispersion_real
_atom_type_scat_dispersion_imag
_atom_type_scat_source
C C 0.0033 0.0016 'International Tables Vol C Tables 4.2.6.8 and 6.1.1.4'
H H 0.0000 0.0000 'International Tables Vol C Tables 4.2.6.8 and 6.1.1.4'
O O 0.0106 0.0060 'International Tables Vol C Tables 4.2.6.8 and 6.1.1.4'
Sm Sm -0.1638 3.4418 'International Tables Vol C Tables 4.2.6.8 and 6.1.1.4'
N N 0.0061 0.0033 'International Tables Vol C Tables 4.2.6.8 and 6.1.1.4'

loop_
_geom_angle_atom_site_label_1
_geom_angle_atom_site_label_2
_geom_angle_atom_site_label_3
_geom_angle
_geom_angle_site_symmetry_1
_geom_angle_site_symmetry_3
O2 C1 O1 125.8(6) . .
O2 C1 C2 121.7(5) . .
O1 C1 C2 112.4(5) . .
O3 C2 C1 110.3(5) . .
O3 C2 H2A 109.6 . .
C1 C2 H2A 109.6 . .
O3 C2 H2B 109.6 . .
C1 C2 H2B 109.6 . .
H2A C2 H2B 108.1 . .
C8 C3 O3 124.8(5) . .
C8 C3 C4 120.4(6) . .
O3 C3 C4 114.7(5) . .
C5 C4 C3 119.8(6) . .
C5 C4 H4 120.1 . .
C3 C4 H4 120.1 . .
C4 C5 C6 122.0(6) . .
C4 C5 H5 119.0 . .
C6 C5 H5 119.0 . .
C12 C6 C5 123.9(6) . .
C12 C6 C7 118.4(6) . .
C5 C6 C7 117.7(6) . .
C9 C7 C8 122.6(5) . .
C9 C7 C6 118.4(6) . .
C8 C7 C6 119.1(5) . .
C3 C8 C7 121.0(5) . .
C3 C8 H8 119.5 . .
C7 C8 H8 119.5 . .
C10 C9 C7 121.3(5) . .
C10 C9 H9 119.4 . .
C7 C9 H9 119.4 . .
C9 C10 O4 125.6(6) . .
C9 C10 C11 120.5(6) . .
O4 C10 C11 113.9(5) . .
C12 C11 C10 119.2(6) . .
C12 C11 H11 120.4 . .
C10 C11 H11 120.4 . .
C11 C12 C6 122.1(6) . .
C11 C12 H12 119.0 . .
C6 C12 H12 119.0 . .
O4 C13 C14 110.9(5) . .
O4 C13 H13A 109.5 . .
C14 C13 H13A 109.5 . .
O4 C13 H13B 109.5 . .
C14 C13 H13B 109.5 . .
H13A C13 H13B 108.0 . .
O5 C14 O6 122.8(5) . .
O5 C14 C13 115.2(5) . .
O6 C14 C13 122.0(5) . .
O8 N1 O9 123.8(6) . .
C1 O1 Sm1 137.2(4) . 1_455
C1 O2 Sm1 131.7(4) . 2_645
C3 O3 C2 118.3(5) . .
C10 O4 C13 116.4(5) . .
C14 O5 Sm1 95.6(3) . .
C14 O6 Sm1 152.0(4) . 2_745
C14 O6 Sm1 90.7(3) . .
Sm1 O6 Sm1 109.72(15) 2_745 .
Sm1 O7 H7C 99.2 . .
Sm1 O7 H7A 118.1 . .
H7C O7 H7A 99.4 . .
N1 O8 Sm1 156.0(4) . .
N1 O9 Sm1 126.0(3) . 4_566
N1 O9 Sm1 118.7(3) . 3_766
Sm1 O9 Sm1 111.48(14) 4_566 3_766
O1 Sm1 O8 71.89(16) 1_655 .
O1 Sm1 O7 72.51(14) 1_655 .
O8 Sm1 O7 70.03(14) . .
O1 Sm1 O6 99.73(14) 1_655 2_755
O8 Sm1 O6 140.88(14) . 2_755
O7 Sm1 O6 71.02(13) . 2_755
O1 Sm1 O2 136.79(13) 1_655 2_655
O8 Sm1 O2 136.78(15) . 2_655
O7 Sm1 O2 139.15(12) . 2_655
O6 Sm1 O2 75.37(13) 2_755 2_655
O1 Sm1 O9 68.02(13) 1_655 4_565
O8 Sm1 O9 126.22(13) . 4_565
O7 Sm1 O9 126.11(13) . 4_565
O6 Sm1 O9 81.01(13) 2_755 4_565
O2 Sm1 O9 68.82(13) 2_655 4_565
O1 Sm1 O5 126.33(14) 1_655 .
O8 Sm1 O5 68.79(14) . .
O7 Sm1 O5 123.11(13) . .
O6 Sm1 O5 133.69(13) 2_755 .
O2 Sm1 O5 68.03(14) 2_655 .
O9 Sm1 O5 109.67(13) 4_565 .
O1 Sm1 O9 142.65(13) 1_655 3_766
O8 Sm1 O9 95.03(14) . 3_766
O7 Sm1 O9 70.15(12) . 3_766
O6 Sm1 O9 68.16(12) 2_755 3_766
O2 Sm1 O9 76.29(12) 2_655 3_766
O9 Sm1 O9 138.15(8) 4_565 3_766
O5 Sm1 O9 76.23(13) . 3_766
O1 Sm1 O6 86.75(13) 1_655 .
O8 Sm1 O6 77.51(14) . .
O7 Sm1 O6 145.49(12) . .
O6 Sm1 O6 141.27(6) 2_755 .
O2 Sm1 O6 74.14(12) 2_655 .
O9 Sm1 O6 66.05(13) 4_565 .
O5 Sm1 O6 50.37(12) . .
O9 Sm1 O6 125.40(13) 3_766 .

loop_
_geom_bond_atom_site_label_1
_geom_bond_atom_site_label_2
_geom_bond_distance
_geom_bond_site_symmetry_2
C1 O2 1.248(7) .
C1 O1 1.253(6) .
C1 C2 1.497(8) .
C2 O3 1.422(7) .
C2 H2A 0.9700 .
C2 H2B 0.9700 .
C3 C8 1.361(8) .
C3 O3 1.369(7) .
C3 C4 1.400(8) .
C4 C5 1.357(9) .
C4 H4 0.9300 .
C5 C6 1.413(9) .
C5 H5 0.9300 .
C6 C12 1.408(9) .
C6 C7 1.422(8) .
C7 C9 1.409(8) .
C7 C8 1.409(8) .
C8 H8 0.9300 .
C9 C10 1.354(8) .
C9 H9 0.9300 .
C10 O4 1.364(7) .
C10 C11 1.416(8) .
C11 C12 1.351(9) .
C11 H11 0.9300 .
C12 H12 0.9300 .
C13 O4 1.405(7) .
C13 C14 1.508(8) .
C13 H13A 0.9700 .
C13 H13B 0.9700 .
C14 O5 1.238(6) .
C14 O6 1.249(6) .
N1 O8 1.224(6) .
N1 O9 1.283(6) .
O1 Sm1 2.351(4) 1_455
O2 Sm1 2.497(4) 2_645
O5 Sm1 2.515(4) .
O6 Sm1 2.460(4) 2_745
O6 Sm1 2.613(4) .
O7 Sm1 2.452(4) .
O7 H7C 0.8500 .
O7 H7A 0.8500 .
O8 Sm1 2.425(4) .
O9 Sm1 2.503(4) 4_566
O9 Sm1 2.517(4) 3_766
Sm1 O1 2.351(4) 1_655
Sm1 O6 2.460(4) 2_755
Sm1 O2 2.497(4) 2_655
Sm1 O9 2.503(4) 4_565
Sm1 O9 2.517(4) 3_766

loop_
_geom_hbond_atom_site_label_D
_geom_hbond_atom_site_label_H
_geom_hbond_atom_site_label_A
_geom_hbond_distance_DH
_geom_hbond_distance_HA
_geom_hbond_distance_DA
_geom_hbond_angle_DHA
_geom_hbond_site_symmetry_A
O7 H7C O5 0.85 2.20 2.900(6) 139.5 3_766
O7 H7C O8 0.85 2.27 2.799(6) 120.0 .
O7 H7A O2 0.85 2.30 2.995(6) 139.2 1_665
O7 H7A N1 0.85 2.66 3.114(7) 114.9 3_766
